data_7203017
loop_
_publ_author_name
'Almes\%aker, Ann'
'Bourne, Susan A.'
'Ramon, Ga\"elle'
'Scott, Janet L.'
'Strauss, Christopher R.'

_publ_section_title
;
 Coordination chemistry of N,N,4-tris(pyridin-2-ylmethyl)aniline: a
 novel flexible, multimodal ligand
;
_journal_issue 11
_journal_name_full CrystEngComm
_journal_page_first 997
_journal_paper_doi 10.1039/b708465j
_journal_volume 9
_journal_year 2007
_chemical_formula_moiety '[Mn(tpma)Cl2]'
_chemical_formula_sum 'C24 H22 Cl2 Mn N4'
_chemical_formula_weight 492.30
_chemical_melting_point ?
_chemical_name_common none
_chemical_name_systematic
;
?
;
_space_group_IT_number 14
_symmetry_cell_setting monoclinic
_symmetry_space_group_name_Hall '-P 2ybc'
_symmetry_space_group_name_H-M 'P 1 21/c 1'
_atom_sites_solution_hydrogens geom
_atom_sites_solution_primary direct
_atom_sites_solution_secondary difmap
_audit_creation_method SHELXL-97
_cell_angle_alpha 90.00
_cell_angle_beta 102.2360(10)
_cell_angle_gamma 90.00
_cell_formula_units_Z 4
_cell_length_a 8.7284(2)
_cell_length_b 17.3023(3)
_cell_length_c 15.7446(4)
_cell_measurement_temperature 113(2)
_cell_measurement_theta_max 27.9
_cell_volume 2323.76(9)
_computing_cell_refinement 'Collect (Nonius (2000)'
_computing_data_collection 'Collect (Nonius (2000)'
_computing_data_reduction 'Collect (Nonius (2000)'
_computing_molecular_graphics 'WebLab ViewerPro (1997)'
_computing_publication_material 'SHELX-97 (Sheldrick, 1997)'
_computing_structure_refinement 'SHELXL-97 (Sheldrick, 1997)'
_computing_structure_solution 'SHELXS-97 (Sheldrick, 1990)'
_diffrn_ambient_temperature 113(2)
_diffrn_measured_fraction_theta_full 0.998
_diffrn_measured_fraction_theta_max 0.998
_diffrn_radiation_monochromator graphite
_diffrn_radiation_source 'fine-focus sealed tube'
_diffrn_radiation_type MoK\a
_diffrn_radiation_wavelength 0.71073
_diffrn_reflns_av_R_equivalents 0.0998
_diffrn_reflns_av_sigmaI/netI 0.0829
_diffrn_reflns_limit_h_max 11
_diffrn_reflns_limit_h_min -11
_diffrn_reflns_limit_k_max 20
_diffrn_reflns_limit_k_min -22
_diffrn_reflns_limit_l_max 20
_diffrn_reflns_limit_l_min -19
_diffrn_reflns_number 22207
_diffrn_reflns_theta_full 27.87
_diffrn_reflns_theta_max 27.87
_diffrn_reflns_theta_min 2.35
_exptl_absorpt_coefficient_mu 0.817
_exptl_absorpt_correction_type none
_exptl_crystal_colour yellow
_exptl_crystal_density_diffrn 1.407
_exptl_crystal_density_meas ?
_exptl_crystal_density_method .
_exptl_crystal_description plate
_exptl_crystal_F_000 1012
_exptl_crystal_size_max 0.36
_exptl_crystal_size_mid 0.16
_exptl_crystal_size_min 0.05
_refine_diff_density_max 0.639
_refine_diff_density_min -0.728
_refine_diff_density_rms 0.149
_refine_ls_extinction_method none
_refine_ls_goodness_of_fit_ref 0.782
_refine_ls_hydrogen_treatment constr
_refine_ls_matrix_type full
_refine_ls_number_parameters 280
_refine_ls_number_reflns 5541
_refine_ls_number_restraints 0
_refine_ls_restrained_S_all 0.782
_refine_ls_R_factor_all 0.0764
_refine_ls_R_factor_gt 0.0396
_refine_ls_shift/su_max 0.001
_refine_ls_shift/su_mean 0.000
_refine_ls_structure_factor_coef Fsqd
_refine_ls_weighting_details 'calc w=1/[\s^2^(Fo^2^)+(0.1000P)^2^+0.0000P] where P=(Fo^2^+2Fc^2^)/3'
_refine_ls_weighting_scheme calc
_refine_ls_wR_factor_gt 0.1032
_refine_ls_wR_factor_ref 0.1251
_reflns_number_gt 3746
_reflns_number_total 5541
_reflns_threshold_expression >2sigma(I)
_cod_data_source_file b708465j.txt
_cod_data_source_block c:\gaelle~1\articl~2\struct~2\(2)-mn~1\ann1
_cod_depositor_comments
;
The following automatic conversions were performed:
'_symmetry_cell_setting' value 'Monoclinic' changed to 'monoclinic'
according to '/home/saulius/struct/CIF-dictionaries/cif_core.dic'
dictionary named 'cif_core.dic' version 2.4.1 from 2010-06-29.

Automatic conversion script
Id: cif_fix_enum 1527 2010-12-29 10:47:43Z saulius 

The following automatic conversions were performed:

'_chemical_melting_point' value '-' was changed to '?' - the value is
undefined or not given.

Automatic conversion script
Id: cif_fix_values 1646 2011-03-28 12:23:43Z adriana 
;
_cod_original_cell_volume 2323.75(9)
_cod_original_sg_symbol_H-M P2(1)/c
_cod_database_code 7203017

loop_
_symmetry_equiv_pos_as_xyz
'x, y, z'
'-x, y+1/2, -z+1/2'
'-x, -y, -z'
'x, -y-1/2, z-1/2'

loop_
_atom_site_label
_atom_site_type_symbol
_atom_site_fract_x
_atom_site_fract_y
_atom_site_fract_z
_atom_site_U_iso_or_equiv
_atom_site_adp_type
_atom_site_occupancy
_atom_site_symmetry_multiplicity
_atom_site_calc_flag
_atom_site_refinement_flags
_atom_site_disorder_assembly
_atom_site_disorder_group
Mn1 Mn 0.07989(4) 0.06286(2) 0.79873(2) 0.01667(12) Uani 1 1 d . . .
Cl1 Cl 0.02492(6) 0.09592(3) 0.93505(4) 0.02080(15) Uani 1 1 d . . .
Cl2 Cl 0.10890(7) 0.16577(4) 0.70474(4) 0.02771(17) Uani 1 1 d . . .
C2 C 0.1283(3) -0.06764(13) 0.65079(15) 0.0186(5) Uani 1 1 d . . .
H2 H 0.1105 -0.0135 0.6504 0.022 Uiso 1 1 calc R . .
C11 C 0.6069(3) 0.06082(15) 0.87504(16) 0.0251(5) Uani 1 1 d . . .
H11 H 0.6894 0.0962 0.8732 0.030 Uiso 1 1 calc R . .
N2 N 0.3327(2) 0.03178(11) 0.83943(12) 0.0185(4) Uani 1 1 d . . .
C10 C 0.6384(3) -0.01031(15) 0.91504(15) 0.0233(5) Uani 1 1 d . . .
H10 H 0.7426 -0.0243 0.9420 0.028 Uiso 1 1 calc R . .
C4 C 0.1794(3) -0.18362(14) 0.57497(15) 0.0201(5) Uani 1 1 d . . .
N3 N -0.1554(2) 0.01612(12) 0.73331(13) 0.0220(4) Uani 1 1 d . . .
C9 C 0.5154(3) -0.06060(14) 0.91509(15) 0.0213(5) Uani 1 1 d . . .
H9 H 0.5344 -0.1104 0.9406 0.026 Uiso 1 1 calc R . .
C8 C 0.3644(3) -0.03773(13) 0.87763(14) 0.0174(5) Uani 1 1 d . . .
C12 C 0.4533(3) 0.07963(14) 0.83774(16) 0.0219(5) Uani 1 1 d . . .
H12 H 0.4323 0.1283 0.8098 0.026 Uiso 1 1 calc R . .
C7 C 0.2233(3) -0.08750(14) 0.88083(15) 0.0191(5) Uani 1 1 d . . .
H7A H 0.2534 -0.1427 0.8823 0.023 Uiso 1 1 calc R . .
H7B H 0.1850 -0.0759 0.9343 0.023 Uiso 1 1 calc R . .
N1 N 0.0972(2) -0.07246(11) 0.80356(11) 0.0168(4) Uani 1 1 d . . .
C13 C -0.0580(3) -0.09719(14) 0.81849(16) 0.0218(5) Uani 1 1 d . . .
H13B H -0.0672 -0.0835 0.8782 0.026 Uiso 1 1 calc R . .
H13A H -0.0693 -0.1539 0.8117 0.026 Uiso 1 1 calc R . .
N4 N 0.4115(2) -0.22007(13) 0.40943(14) 0.0282(5) Uani 1 1 d . . .
C18 C -0.2668(3) 0.05585(16) 0.67862(17) 0.0287(6) Uani 1 1 d . . .
H18 H -0.2462 0.1077 0.6646 0.034 Uiso 1 1 calc R . .
C1 C 0.1291(2) -0.11000(13) 0.72535(14) 0.0172(5) Uani 1 1 d . . .
C14 C -0.1849(3) -0.05694(14) 0.75308(16) 0.0220(5) Uani 1 1 d . . .
C3 C 0.1537(3) -0.10437(14) 0.57622(15) 0.0222(5) Uani 1 1 d . . .
H3 H 0.1534 -0.0748 0.5254 0.027 Uiso 1 1 calc R . .
C20 C 0.3828(3) -0.22680(13) 0.48976(15) 0.0212(5) Uani 1 1 d . . .
C5 C 0.1781(3) -0.22538(15) 0.65039(16) 0.0273(6) Uani 1 1 d . . .
H5 H 0.1943 -0.2797 0.6507 0.033 Uiso 1 1 calc R . .
C19 C 0.2111(3) -0.22381(15) 0.49527(16) 0.0243(5) Uani 1 1 d . . .
H19A H 0.1516 -0.1970 0.4430 0.029 Uiso 1 1 calc R . .
H19B H 0.1708 -0.2774 0.4942 0.029 Uiso 1 1 calc R . .
C21 C 0.5029(3) -0.23815(15) 0.56204(16) 0.0265(6) Uani 1 1 d . . .
H21 H 0.4796 -0.2428 0.6181 0.032 Uiso 1 1 calc R . .
C24 C 0.5618(3) -0.22354(16) 0.40116(19) 0.0332(6) Uani 1 1 d . . .
H24 H 0.5829 -0.2182 0.3447 0.040 Uiso 1 1 calc R . .
C23 C 0.6879(3) -0.23450(16) 0.4708(2) 0.0341(6) Uani 1 1 d . . .
H23 H 0.7923 -0.2363 0.4622 0.041 Uiso 1 1 calc R . .
C15 C -0.3261(3) -0.09339(17) 0.71834(19) 0.0327(6) Uani 1 1 d . . .
H15 H -0.3439 -0.1454 0.7329 0.039 Uiso 1 1 calc R . .
C6 C 0.1537(3) -0.18938(14) 0.72483(16) 0.0252(5) Uani 1 1 d . . .
H6 H 0.1537 -0.2189 0.7757 0.030 Uiso 1 1 calc R . .
C16 C -0.4408(3) -0.05177(19) 0.6618(2) 0.0427(8) Uani 1 1 d . . .
H16 H -0.5386 -0.0751 0.6370 0.051 Uiso 1 1 calc R . .
C17 C -0.4110(3) 0.02336(18) 0.6420(2) 0.0398(8) Uani 1 1 d . . .
H17 H -0.4883 0.0527 0.6038 0.048 Uiso 1 1 calc R . .
C22 C 0.6569(3) -0.24263(16) 0.55242(18) 0.0334(6) Uani 1 1 d . . .
H22 H 0.7396 -0.2512 0.6014 0.040 Uiso 1 1 calc R . .

loop_
_atom_site_aniso_label
_atom_site_aniso_U_11
_atom_site_aniso_U_22
_atom_site_aniso_U_33
_atom_site_aniso_U_23
_atom_site_aniso_U_13
_atom_site_aniso_U_12
Mn1 0.01495(19) 0.0180(2) 0.0169(2) -0.00012(14) 0.00308(14) 0.00039(13)
Cl1 0.0198(3) 0.0255(3) 0.0174(3) -0.0009(2) 0.0047(2) 0.0018(2)
Cl2 0.0256(3) 0.0294(3) 0.0290(3) 0.0113(3) 0.0076(2) 0.0032(3)
C2 0.0200(11) 0.0189(12) 0.0174(11) -0.0004(9) 0.0049(9) 0.0015(9)
C11 0.0189(12) 0.0313(14) 0.0263(13) -0.0074(11) 0.0075(10) -0.0049(10)
N2 0.0178(10) 0.0190(10) 0.0188(10) -0.0007(8) 0.0040(8) 0.0014(8)
C10 0.0160(11) 0.0367(15) 0.0166(12) -0.0083(10) 0.0018(9) 0.0050(10)
C4 0.0173(11) 0.0259(13) 0.0171(11) -0.0069(10) 0.0039(9) -0.0040(10)
N3 0.0161(9) 0.0272(11) 0.0223(10) -0.0047(9) 0.0033(8) 0.0008(8)
C9 0.0250(12) 0.0241(13) 0.0149(11) -0.0037(9) 0.0044(10) 0.0056(10)
C8 0.0194(11) 0.0218(12) 0.0115(11) -0.0033(9) 0.0044(9) 0.0014(9)
C12 0.0219(12) 0.0202(12) 0.0250(13) -0.0016(10) 0.0084(10) -0.0017(10)
C7 0.0229(12) 0.0198(12) 0.0148(11) 0.0012(9) 0.0043(9) 0.0006(10)
N1 0.0163(9) 0.0206(10) 0.0144(10) -0.0023(7) 0.0054(8) -0.0015(7)
C13 0.0218(12) 0.0236(13) 0.0226(13) -0.0039(10) 0.0102(10) -0.0034(10)
N4 0.0312(12) 0.0321(12) 0.0236(11) 0.0006(9) 0.0106(9) 0.0045(10)
C18 0.0247(13) 0.0322(14) 0.0278(14) -0.0044(11) 0.0028(11) 0.0053(11)
C1 0.0156(10) 0.0219(12) 0.0150(11) -0.0053(9) 0.0053(9) -0.0045(9)
C14 0.0184(11) 0.0289(14) 0.0207(12) -0.0088(10) 0.0084(9) -0.0022(10)
C3 0.0223(11) 0.0284(14) 0.0160(12) 0.0008(10) 0.0042(9) 0.0015(10)
C20 0.0262(12) 0.0165(12) 0.0212(12) -0.0045(9) 0.0061(10) -0.0019(10)
C5 0.0373(14) 0.0183(13) 0.0282(13) -0.0045(10) 0.0108(11) -0.0026(11)
C19 0.0243(12) 0.0286(14) 0.0208(12) -0.0090(10) 0.0066(10) -0.0016(10)
C21 0.0278(13) 0.0293(14) 0.0220(12) -0.0040(11) 0.0041(10) -0.0003(11)
C24 0.0369(15) 0.0346(15) 0.0335(15) 0.0058(12) 0.0200(12) 0.0075(12)
C23 0.0258(13) 0.0288(15) 0.0505(18) -0.0004(13) 0.0142(13) 0.0015(11)
C15 0.0234(13) 0.0330(15) 0.0405(16) -0.0129(13) 0.0041(12) -0.0059(11)
C6 0.0356(14) 0.0204(13) 0.0214(13) -0.0010(10) 0.0104(11) -0.0035(11)
C16 0.0208(13) 0.050(2) 0.0520(19) -0.0211(15) -0.0041(13) -0.0034(13)
C17 0.0224(13) 0.0461(18) 0.0440(18) -0.0132(14) -0.0089(12) 0.0071(13)
C22 0.0271(13) 0.0339(15) 0.0364(16) -0.0044(12) 0.0004(11) 0.0037(12)

loop_
_atom_type_symbol
_atom_type_description
_atom_type_scat_dispersion_real
_atom_type_scat_dispersion_imag
_atom_type_scat_source
C C 0.0033 0.0016 'International Tables Vol C Tables 4.2.6.8 and 6.1.1.4'
H H 0.0000 0.0000 'International Tables Vol C Tables 4.2.6.8 and 6.1.1.4'
N N 0.0061 0.0033 'International Tables Vol C Tables 4.2.6.8 and 6.1.1.4'
Cl Cl 0.1484 0.1585 'International Tables Vol C Tables 4.2.6.8 and 6.1.1.4'
Mn Mn 0.3368 0.7283 'International Tables Vol C Tables 4.2.6.8 and 6.1.1.4'

loop_
_geom_angle_atom_site_label_1
_geom_angle_atom_site_label_2
_geom_angle_atom_site_label_3
_geom_angle
_geom_angle_site_symmetry_1
_geom_angle_site_symmetry_3
_geom_angle_publ_flag
N2 Mn1 N3 143.02(7) . . ?
N2 Mn1 N1 72.35(7) . . ?
N3 Mn1 N1 72.65(7) . . ?
N2 Mn1 Cl2 97.52(5) . . ?
N3 Mn1 Cl2 101.14(6) . . ?
N1 Mn1 Cl2 139.24(5) . . ?
N2 Mn1 Cl1 100.15(5) . . ?
N3 Mn1 Cl1 99.30(6) . . ?
N1 Mn1 Cl1 103.65(5) . . ?
Cl2 Mn1 Cl1 117.07(3) . . ?
C1 C2 C3 120.0(2) . . ?
C10 C11 C12 118.9(2) . . ?
C12 N2 C8 118.1(2) . . ?
C12 N2 Mn1 125.28(16) . . ?
C8 N2 Mn1 116.15(15) . . ?
C9 C10 C11 118.8(2) . . ?
C3 C4 C5 118.0(2) . . ?
C3 C4 C19 121.6(2) . . ?
C5 C4 C19 120.4(2) . . ?
C14 N3 C18 118.9(2) . . ?
C14 N3 Mn1 115.83(15) . . ?
C18 N3 Mn1 125.28(17) . . ?
C10 C9 C8 119.3(2) . . ?
N2 C8 C9 122.2(2) . . ?
N2 C8 C7 115.57(19) . . ?
C9 C8 C7 122.2(2) . . ?
N2 C12 C11 122.6(2) . . ?
N1 C7 C8 109.96(18) . . ?
C1 N1 C7 111.80(17) . . ?
C1 N1 C13 110.23(16) . . ?
C7 N1 C13 111.30(17) . . ?
C1 N1 Mn1 115.86(14) . . ?
C7 N1 Mn1 103.51(13) . . ?
C13 N1 Mn1 103.74(13) . . ?
N1 C13 C14 108.68(19) . . ?
C20 N4 C24 117.8(2) . . ?
N3 C18 C17 121.9(3) . . ?
C2 C1 C6 119.4(2) . . ?
C2 C1 N1 120.6(2) . . ?
C6 C1 N1 119.9(2) . . ?
N3 C14 C15 122.4(2) . . ?
N3 C14 C13 116.3(2) . . ?
C15 C14 C13 121.3(2) . . ?
C4 C3 C2 121.1(2) . . ?
N4 C20 C21 121.6(2) . . ?
N4 C20 C19 115.7(2) . . ?
C21 C20 C19 122.7(2) . . ?
C6 C5 C4 121.3(2) . . ?
C4 C19 C20 114.80(19) . . ?
C22 C21 C20 120.0(2) . . ?
N4 C24 C23 123.6(3) . . ?
C22 C23 C24 118.1(2) . . ?
C14 C15 C16 118.3(3) . . ?
C5 C6 C1 120.1(2) . . ?
C17 C16 C15 119.3(3) . . ?
C16 C17 C18 119.2(3) . . ?
C23 C22 C21 118.9(2) . . ?

loop_
_geom_bond_atom_site_label_1
_geom_bond_atom_site_label_2
_geom_bond_distance
_geom_bond_site_symmetry_2
_geom_bond_publ_flag
Mn1 N2 2.2294(18) . ?
Mn1 N3 2.2441(19) . ?
Mn1 N1 2.3464(19) . ?
Mn1 Cl2 2.3629(7) . ?
Mn1 Cl1 2.3667(7) . ?
C2 C1 1.383(3) . ?
C2 C3 1.394(3) . ?
C11 C10 1.383(4) . ?
C11 C12 1.384(3) . ?
N2 C12 1.344(3) . ?
N2 C8 1.347(3) . ?
C10 C9 1.382(4) . ?
C4 C3 1.390(3) . ?
C4 C5 1.392(4) . ?
C4 C19 1.511(3) . ?
N3 C14 1.340(3) . ?
N3 C18 1.343(3) . ?
C9 C8 1.383(3) . ?
C8 C7 1.512(3) . ?
C7 N1 1.480(3) . ?
N1 C1 1.470(3) . ?
N1 C13 1.487(3) . ?
C13 C14 1.513(3) . ?
N4 C20 1.345(3) . ?
N4 C24 1.347(3) . ?
C18 C17 1.387(4) . ?
C1 C6 1.390(3) . ?
C14 C15 1.389(3) . ?
C20 C21 1.388(3) . ?
C20 C19 1.520(3) . ?
C5 C6 1.383(4) . ?
C21 C22 1.386(4) . ?
C24 C23 1.392(4) . ?
C23 C22 1.376(4) . ?
C15 C16 1.391(4) . ?
C16 C17 1.374(5) . ?
